data_4101388
loop_
_publ_author_name
'Lucas, Robie L'
'Zart, Matthew K'
'Mukherjee, Jhumpa'
'Murkerjee, Jhumpa'
'Sorrell, Thomas N'
'Powell, Douglas R'
'Borovik, A S'

_publ_section_title
;
 A modular approach toward regulating the secondary coordination sphere
 of metal ions: differential dioxygen activation assisted by
 intramolecular hydrogen bonds.
;
_journal_issue 48
_journal_name_full 'Journal of the American Chemical Society'
_journal_page_first 15476
_journal_page_last 15489
_journal_paper_doi 10.1021/ja063935+
_journal_volume 128
_journal_year 2006
_chemical_formula_moiety 'K 1+, (C19 H37 Co N6 O3) 1-, (C4 H10 O)'
_chemical_formula_sum 'C23 H47 Co K N6 O4'
_chemical_formula_weight 569.70
_chemical_name_systematic
; 
 ? 
;
_space_group_IT_number 33
_symmetry_cell_setting orthorhombic
_symmetry_space_group_name_Hall 'P 2c -2n'
_symmetry_space_group_name_H-M 'P n a 21'
_atom_sites_solution_hydrogens geom
_atom_sites_solution_primary direct
_atom_sites_solution_secondary difmap
_audit_creation_method SHELXL-97
_cell_angle_alpha 90.00
_cell_angle_beta 90.00
_cell_angle_gamma 90.00
_cell_formula_units_Z 8
_cell_length_a 21.116(4)
_cell_length_b 10.467(2)
_cell_length_c 26.338(5)
_cell_measurement_reflns_used 9757
_cell_measurement_temperature 100(2)
_cell_measurement_theta_max 26.00
_cell_measurement_theta_min 2.30
_cell_volume 5821.3(19)
_computing_cell_refinement 'Bruker SMART'
_computing_data_collection 'Bruker SMART'
_computing_data_reduction 'Bruker SAINT'
_computing_molecular_graphics 'Bruker SHELXTL'
_computing_publication_material 'Bruker SHELXTL'
_computing_structure_refinement 'SHELXL-97 (Sheldrick, 1997)'
_computing_structure_solution 'SHELXS-97 (Sheldrick, 1990)'
_diffrn_ambient_temperature 100(2)
_diffrn_measured_fraction_theta_full 1.000
_diffrn_measured_fraction_theta_max 1.000
_diffrn_measurement_device_type 'Bruker APEX'
_diffrn_measurement_method '\w scans'
_diffrn_radiation_monochromator graphite
_diffrn_radiation_source 'fine-focus sealed tube'
_diffrn_radiation_type MoK\a
_diffrn_radiation_wavelength 0.71073
_diffrn_reflns_av_R_equivalents 0.0525
_diffrn_reflns_av_sigmaI/netI 0.0416
_diffrn_reflns_limit_h_max 26
_diffrn_reflns_limit_h_min -24
_diffrn_reflns_limit_k_max 12
_diffrn_reflns_limit_k_min -12
_diffrn_reflns_limit_l_max 32
_diffrn_reflns_limit_l_min -32
_diffrn_reflns_number 48815
_diffrn_reflns_theta_full 26.00
_diffrn_reflns_theta_max 26.00
_diffrn_reflns_theta_min 1.93
_diffrn_standards_number 0
_exptl_absorpt_coefficient_mu 0.770
_exptl_absorpt_correction_T_max 0.8867
_exptl_absorpt_correction_T_min 0.8368
_exptl_absorpt_correction_type multi-scan
_exptl_absorpt_process_details 'SADABS (2000)'
_exptl_crystal_colour blue
_exptl_crystal_density_diffrn 1.300
_exptl_crystal_density_method 'not measured'
_exptl_crystal_description block
_exptl_crystal_F_000 2440
_exptl_crystal_size_max 0.24
_exptl_crystal_size_mid 0.16
_exptl_crystal_size_min 0.16
_refine_diff_density_max 1.908
_refine_diff_density_min -0.478
_refine_diff_density_rms 0.139
_refine_ls_abs_structure_details 'Flack H D (1983), Acta Cryst. A39, 876-881'
_refine_ls_abs_structure_Flack 0.098(16)
_refine_ls_extinction_method none
_refine_ls_goodness_of_fit_ref 1.012
_refine_ls_hydrogen_treatment mixed
_refine_ls_matrix_type full
_refine_ls_number_parameters 542
_refine_ls_number_reflns 11400
_refine_ls_number_restraints 1
_refine_ls_restrained_S_all 1.012
_refine_ls_R_factor_all 0.0655
_refine_ls_R_factor_gt 0.0602
_refine_ls_shift/su_max 0.001
_refine_ls_shift/su_mean 0.000
_refine_ls_structure_factor_coef Fsqd
_refine_ls_weighting_details 'calc w=1/[\s^2^(Fo^2^)+(0.1160P)^2^+0.0000P] where P=(Fo^2^+2Fc^2^)/3'
_refine_ls_weighting_scheme calc
_refine_ls_wR_factor_gt 0.1486
_refine_ls_wR_factor_ref 0.1530
_reflns_number_gt 9926
_reflns_number_total 11400
_reflns_threshold_expression >2sigma(I)
_cod_data_source_file ja063935+si20060605_023522.cif
_cod_data_source_block 04132a
_cod_depositor_comments
;
The following automatic conversions were performed:
'_symmetry_cell_setting' value 'Orthorhombic' changed to 'orthorhombic'
according to '/home/saulius/struct/CIF-dictionaries/cif_core.dic'
dictionary named 'cif_core.dic' version 2.4.1 from 2010-06-29.

Automatic conversion script
Id: cif_fix_enum 1527 2010-12-29 10:47:43Z saulius 
;
_cod_database_code 4101388

loop_
_symmetry_equiv_pos_as_xyz
'x, y, z'
'-x, -y, z+1/2'
'x+1/2, -y+1/2, z'
'-x+1/2, y+1/2, z+1/2'

loop_
_atom_site_label
_atom_site_type_symbol
_atom_site_fract_x
_atom_site_fract_y
_atom_site_fract_z
_atom_site_U_iso_or_equiv
_atom_site_adp_type
_atom_site_occupancy
_atom_site_symmetry_multiplicity
_atom_site_calc_flag
_atom_site_refinement_flags
K1 K 0.33655(4) 0.84006(8) 0.55041(4) 0.0218(2) Uani 1 1 d .
K2 K 0.42024(4) 0.16410(8) 0.59776(4) 0.0224(2) Uani 1 1 d .
Co1A Co 0.54453(2) 0.64672(5) 0.516937(18) 0.01666(13) Uani 1 1 d .
O1A O 0.73527(14) 0.6851(3) 0.49858(12) 0.0306(7) Uani 1 1 d .
O2A O 0.44327(13) 0.9755(3) 0.53753(12) 0.0250(7) Uani 1 1 d .
O3A O 0.41705(14) 0.3693(3) 0.54145(13) 0.0274(7) Uani 1 1 d .
N1A N 0.54266(14) 0.5762(3) 0.59045(14) 0.0216(8) Uani 1 1 d .
N2A N 0.63511(14) 0.6163(3) 0.51815(14) 0.0213(7) Uani 1 1 d .
N3A N 0.51158(15) 0.8044(3) 0.54580(12) 0.0178(7) Uani 1 1 d .
N4A N 0.48063(16) 0.5187(3) 0.50211(13) 0.0211(7) Uani 1 1 d .
N5A N 0.65664(16) 0.6885(3) 0.43845(14) 0.0252(8) Uani 1 1 d .
H5A H 0.6154 0.6872 0.4338 0.030 Uiso 1 1 calc R
N6A N 0.50803(17) 0.9183(3) 0.47219(13) 0.0248(8) Uani 1 1 d .
H6A H 0.5361 0.8620 0.4617 0.030 Uiso 1 1 calc R
C1A C 0.6036(2) 0.5097(4) 0.59623(18) 0.0267(9) Uani 1 1 d .
H1AA H 0.6004 0.4229 0.5816 0.032 Uiso 1 1 calc R
H1AB H 0.6138 0.5011 0.6328 0.032 Uiso 1 1 calc R
C2A C 0.65690(19) 0.5837(4) 0.56941(17) 0.0264(9) Uani 1 1 d .
H2AA H 0.6670 0.6624 0.5886 0.032 Uiso 1 1 calc R
H2AB H 0.6956 0.5304 0.5675 0.032 Uiso 1 1 calc R
C3A C 0.6793(2) 0.6618(4) 0.48665(17) 0.0218(8) Uani 1 1 d .
C4A C 0.6972(2) 0.7194(6) 0.3939(2) 0.0378(12) Uani 1 1 d .
C5A C 0.6537(2) 0.7221(7) 0.34859(19) 0.0397(13) Uani 1 1 d .
H5AA H 0.6363 0.6365 0.3429 0.060 Uiso 1 1 d R
H5AB H 0.6774 0.7494 0.3185 0.060 Uiso 1 1 d R
H5AC H 0.6190 0.7822 0.3549 0.060 Uiso 1 1 d R
C6A C 0.7490(3) 0.6211(9) 0.3861(2) 0.074(2) Uani 1 1 d .
H6AA H 0.7299 0.5363 0.3821 0.110 Uiso 1 1 d R
H6AB H 0.7773 0.6209 0.4155 0.110 Uiso 1 1 d R
H6AC H 0.7732 0.6425 0.3555 0.110 Uiso 1 1 d R
C7A C 0.7258(3) 0.8517(7) 0.4024(3) 0.068(2) Uani 1 1 d .
H7AA H 0.7594 0.8461 0.4280 0.102 Uiso 1 1 d R
H7AB H 0.6928 0.9103 0.4143 0.102 Uiso 1 1 d R
H7AC H 0.7436 0.8835 0.3705 0.102 Uiso 1 1 d R
C8A C 0.5371(2) 0.6908(4) 0.62315(16) 0.0240(9) Uani 1 1 d .
H8AA H 0.5793 0.7310 0.6274 0.029 Uiso 1 1 calc R
H8AB H 0.5214 0.6658 0.6571 0.029 Uiso 1 1 calc R
C9A C 0.4914(2) 0.7858(5) 0.59881(16) 0.0250(9) Uani 1 1 d .
H9AA H 0.4476 0.7520 0.5999 0.030 Uiso 1 1 calc R
H9AB H 0.4924 0.8681 0.6173 0.030 Uiso 1 1 calc R
C10A C 0.48515(17) 0.9023(4) 0.52050(17) 0.0189(8) Uani 1 1 d .
C11A C 0.4905(2) 1.0203(4) 0.43594(18) 0.0297(10) Uani 1 1 d .
C12A C 0.5265(3) 0.9902(5) 0.38734(18) 0.0419(12) Uani 1 1 d .
H12A H 0.5142 0.9054 0.3751 0.063 Uiso 1 1 d R
H12B H 0.5721 0.9916 0.3942 0.063 Uiso 1 1 d R
H12C H 0.5163 1.0543 0.3615 0.063 Uiso 1 1 d R
C13A C 0.5097(3) 1.1513(4) 0.4556(2) 0.0413(13) Uani 1 1 d .
H13A H 0.5558 1.1547 0.4596 0.062 Uiso 1 1 d R
H13B H 0.4895 1.1667 0.4886 0.062 Uiso 1 1 d R
H13C H 0.4962 1.2170 0.4314 0.062 Uiso 1 1 d R
C14A C 0.4189(3) 1.0122(7) 0.4255(3) 0.0604(18) Uani 1 1 d .
H14A H 0.4089 0.9288 0.4107 0.091 Uiso 1 1 d R
H14B H 0.4067 1.0799 0.4017 0.091 Uiso 1 1 d R
H14C H 0.3956 1.0229 0.4574 0.091 Uiso 1 1 d R
C15A C 0.48716(19) 0.4898(4) 0.59338(17) 0.0261(9) Uani 1 1 d .
H15A H 0.4539 0.5316 0.6140 0.031 Uiso 1 1 calc R
H15B H 0.4999 0.4106 0.6112 0.031 Uiso 1 1 calc R
C16A C 0.45893(18) 0.4534(4) 0.54180(17) 0.0224(9) Uani 1 1 d .
C17A C 0.4496(2) 0.4959(4) 0.45259(18) 0.0260(10) Uani 1 1 d .
H17A H 0.4338 0.4058 0.4515 0.031 Uiso 1 1 calc R
C18A C 0.3944(2) 0.5853(5) 0.4455(2) 0.0375(12) Uani 1 1 d .
H18A H 0.3642 0.5735 0.4733 0.056 Uiso 1 1 d R
H18B H 0.3735 0.5668 0.4131 0.056 Uiso 1 1 d R
H18C H 0.4096 0.6737 0.4455 0.056 Uiso 1 1 d R
C19A C 0.4980(2) 0.5142(5) 0.41094(19) 0.0317(10) Uani 1 1 d .
H19A H 0.5361 0.4646 0.4189 0.048 Uiso 1 1 d R
H19B H 0.5090 0.6050 0.4084 0.048 Uiso 1 1 d R
H19C H 0.4803 0.4851 0.3786 0.048 Uiso 1 1 d R
Co1B Co 0.71134(2) 0.14590(5) 0.632895(18) 0.01670(13) Uani 1 1 d .
O1B O 0.52115(13) 0.2010(3) 0.64932(11) 0.0267(7) Uani 1 1 d .
O2B O 0.81426(13) 0.4721(3) 0.61103(12) 0.0267(7) Uani 1 1 d .
O3B O 0.83715(13) -0.1349(3) 0.60656(13) 0.0273(7) Uani 1 1 d .
N1B N 0.71249(14) 0.0759(3) 0.55926(13) 0.0188(7) Uani 1 1 d .
N2B N 0.61994(15) 0.1191(3) 0.63231(15) 0.0229(7) Uani 1 1 d .
N3B N 0.74524(15) 0.3027(3) 0.60401(13) 0.0198(7) Uani 1 1 d .
N4B N 0.77441(15) 0.0153(3) 0.64742(13) 0.0210(7) Uani 1 1 d .
N5B N 0.59788(15) 0.2000(4) 0.71125(14) 0.0255(8) Uani 1 1 d .
H5B H 0.6383 0.1881 0.7180 0.031 Uiso 1 1 calc R
N6B N 0.75177(17) 0.4124(3) 0.67856(14) 0.0261(8) Uani 1 1 d .
H6B H 0.7245 0.3558 0.6901 0.031 Uiso 1 1 calc R
C1B C 0.65025(19) 0.0085(4) 0.55485(19) 0.0289(10) Uani 1 1 d .
H1BA H 0.6533 -0.0772 0.5706 0.035 Uiso 1 1 calc R
H1BB H 0.6392 -0.0029 0.5186 0.035 Uiso 1 1 calc R
C2B C 0.5987(2) 0.0864(5) 0.58137(18) 0.0284(10) Uani 1 1 d .
H2BA H 0.5900 0.1653 0.5618 0.034 Uiso 1 1 calc R
H2BB H 0.5591 0.0360 0.5832 0.034 Uiso 1 1 calc R
C3B C 0.57674(19) 0.1732(4) 0.66262(18) 0.0228(9) Uani 1 1 d .
C4B C 0.5567(2) 0.2474(6) 0.75260(19) 0.0362(13) Uani 1 1 d .
C5B C 0.5977(3) 0.2407(7) 0.8013(2) 0.0468(15) Uani 1 1 d .
H5BB H 0.6087 0.1516 0.8084 0.070 Uiso 1 1 d R
H5BC H 0.5737 0.2758 0.8300 0.070 Uiso 1 1 d R
H5BD H 0.6365 0.2906 0.7964 0.070 Uiso 1 1 d R
C6B C 0.4994(3) 0.1601(8) 0.7592(3) 0.073(2) Uani 1 1 d .
H6BB H 0.5122 0.0711 0.7540 0.109 Uiso 1 1 d R
H6BC H 0.4669 0.1829 0.7342 0.109 Uiso 1 1 d R
H6BD H 0.4821 0.1703 0.7935 0.109 Uiso 1 1 d R
C7B C 0.5382(3) 0.3833(7) 0.7426(2) 0.0598(19) Uani 1 1 d .
H7BA H 0.5760 0.4331 0.7339 0.090 Uiso 1 1 d R
H7BB H 0.5184 0.4194 0.7730 0.090 Uiso 1 1 d R
H7BC H 0.5081 0.3863 0.7143 0.090 Uiso 1 1 d R
C8B C 0.7179(2) 0.1909(4) 0.52703(17) 0.0243(9) Uani 1 1 d .
H8BA H 0.6757 0.2309 0.5231 0.029 Uiso 1 1 calc R
H8BB H 0.7333 0.1662 0.4929 0.029 Uiso 1 1 calc R
C9B C 0.7634(2) 0.2862(4) 0.55053(17) 0.0246(9) Uani 1 1 d .
H9BA H 0.8074 0.2541 0.5482 0.030 Uiso 1 1 calc R
H9BB H 0.7609 0.3690 0.5324 0.030 Uiso 1 1 calc R
C10B C 0.77208(17) 0.3991(4) 0.62901(16) 0.0191(8) Uani 1 1 d .
C11B C 0.7721(2) 0.5137(4) 0.7135(2) 0.0307(10) Uani 1 1 d .
C12B C 0.7386(3) 0.4845(5) 0.7635(2) 0.0478(14) Uani 1 1 d .
H12D H 0.7494 0.3978 0.7746 0.072 Uiso 1 1 d R
H12E H 0.6926 0.4911 0.7587 0.072 Uiso 1 1 d R
H12F H 0.7521 0.5460 0.7894 0.072 Uiso 1 1 d R
C13B C 0.7491(3) 0.6463(4) 0.6950(2) 0.0435(13) Uani 1 1 d .
H13D H 0.7738 0.6722 0.6652 0.065 Uiso 1 1 d R
H13E H 0.7547 0.7092 0.7221 0.065 Uiso 1 1 d R
H13F H 0.7041 0.6413 0.6858 0.065 Uiso 1 1 d R
C14B C 0.8426(3) 0.5131(6) 0.7218(3) 0.0555(17) Uani 1 1 d .
H14D H 0.8635 0.5576 0.6937 0.083 Uiso 1 1 d R
H14E H 0.8577 0.4246 0.7233 0.083 Uiso 1 1 d R
H14F H 0.8525 0.5565 0.7538 0.083 Uiso 1 1 d R
C15B C 0.7677(2) -0.0119(4) 0.55580(17) 0.0246(9) Uani 1 1 d .
H15C H 0.8011 0.0295 0.5351 0.030 Uiso 1 1 calc R
H15D H 0.7544 -0.0906 0.5379 0.030 Uiso 1 1 calc R
C16B C 0.79547(18) -0.0484(4) 0.60663(16) 0.0221(8) Uani 1 1 d .
C17B C 0.8050(2) -0.0111(4) 0.69648(17) 0.0246(9) Uani 1 1 d .
H17B H 0.8212 -0.1009 0.6967 0.030 Uiso 1 1 calc R
C18B C 0.8608(2) 0.0819(5) 0.70437(19) 0.0339(11) Uani 1 1 d .
H18D H 0.8925 0.0684 0.6777 0.051 Uiso 1 1 d R
H18E H 0.8801 0.0664 0.7376 0.051 Uiso 1 1 d R
H18F H 0.8453 0.1701 0.7028 0.051 Uiso 1 1 d R
C19B C 0.7560(2) 0.0052(5) 0.73834(19) 0.0333(11) Uani 1 1 d .
H19D H 0.7202 -0.0521 0.7320 0.050 Uiso 1 1 d R
H19E H 0.7410 0.0939 0.7388 0.050 Uiso 1 1 d R
H19F H 0.7752 -0.0156 0.7712 0.050 Uiso 1 1 d R

loop_
_atom_site_aniso_label
_atom_site_aniso_U_11
_atom_site_aniso_U_22
_atom_site_aniso_U_33
_atom_site_aniso_U_23
_atom_site_aniso_U_13
_atom_site_aniso_U_12
K1 0.0175(4) 0.0189(4) 0.0291(5) 0.0029(3) -0.0023(3) -0.0016(3)
K2 0.0190(4) 0.0185(4) 0.0297(5) 0.0032(4) -0.0011(3) -0.0018(3)
Co1A 0.0142(3) 0.0179(3) 0.0179(3) 0.0036(2) 0.0011(2) 0.00002(18)
O1A 0.0137(15) 0.0501(19) 0.0280(18) -0.0009(14) 0.0011(12) -0.0038(13)
O2A 0.0159(13) 0.0241(15) 0.0350(18) -0.0010(13) 0.0074(12) 0.0043(11)
O3A 0.0198(15) 0.0279(16) 0.0346(18) 0.0097(14) 0.0023(13) -0.0023(12)
N1A 0.0166(17) 0.0252(18) 0.0230(19) 0.0056(15) -0.0019(13) 0.0025(13)
N2A 0.0139(15) 0.0264(17) 0.0236(17) 0.0049(16) 0.0009(15) -0.0007(13)
N3A 0.0201(16) 0.0206(18) 0.0128(17) 0.0032(13) 0.0029(13) 0.0010(13)
N4A 0.0146(16) 0.0229(17) 0.0260(19) 0.0029(14) 0.0013(13) -0.0008(13)
N5A 0.0132(16) 0.037(2) 0.026(2) 0.0020(16) 0.0009(14) -0.0061(14)
N6A 0.036(2) 0.0222(18) 0.0166(18) 0.0017(14) 0.0040(15) 0.0059(15)
C1A 0.020(2) 0.033(2) 0.027(2) 0.0126(19) 0.0024(18) 0.0063(17)
C2A 0.018(2) 0.034(2) 0.026(2) 0.0089(19) 0.0003(17) 0.0077(17)
C3A 0.022(2) 0.021(2) 0.023(2) 0.0006(16) 0.0006(17) 0.0003(16)
C4A 0.021(2) 0.069(4) 0.023(3) -0.005(2) 0.0080(19) -0.015(2)
C5A 0.028(2) 0.078(4) 0.013(3) 0.001(2) 0.0024(19) -0.012(2)
C6A 0.034(3) 0.159(7) 0.028(3) -0.014(4) -0.002(2) 0.046(4)
C7A 0.066(4) 0.107(6) 0.031(3) 0.021(3) -0.019(3) -0.059(4)
C8A 0.028(2) 0.030(2) 0.013(2) 0.0042(17) 0.0031(16) 0.0043(16)
C9A 0.025(2) 0.035(2) 0.015(2) 0.001(2) 0.0065(17) 0.0023(18)
C10A 0.0142(17) 0.0155(17) 0.027(2) 0.0015(17) -0.0014(16) -0.0025(14)
C11A 0.034(2) 0.026(2) 0.029(3) 0.011(2) -0.0040(19) -0.0009(18)
C12A 0.074(4) 0.032(3) 0.019(2) 0.0071(19) 0.001(2) -0.001(3)
C13A 0.068(4) 0.023(2) 0.034(3) 0.0059(19) 0.015(3) 0.004(2)
C14A 0.043(3) 0.079(4) 0.059(4) 0.038(4) -0.017(3) 0.000(3)
C15A 0.022(2) 0.030(2) 0.027(2) 0.0121(19) 0.0038(18) 0.0013(17)
C16A 0.0140(18) 0.020(2) 0.033(2) 0.0042(18) 0.0062(16) 0.0009(15)
C17A 0.022(2) 0.025(2) 0.031(3) 0.0016(19) -0.0034(17) -0.0041(16)
C18A 0.023(2) 0.059(3) 0.031(3) 0.015(2) -0.0013(19) 0.006(2)
C19A 0.027(2) 0.042(3) 0.027(3) -0.007(2) -0.0052(19) -0.0011(19)
Co1B 0.0134(3) 0.0175(3) 0.0192(3) -0.0025(2) 0.0003(2) 0.00031(18)
O1B 0.0194(15) 0.0373(17) 0.0235(16) 0.0033(13) -0.0009(12) 0.0022(13)
O2B 0.0177(14) 0.0261(15) 0.0364(18) -0.0049(13) 0.0065(13) -0.0025(12)
O3B 0.0228(15) 0.0223(15) 0.0368(19) -0.0074(13) 0.0008(13) 0.0038(11)
N1B 0.0164(17) 0.0209(17) 0.0190(18) -0.0054(14) -0.0004(13) -0.0001(12)
N2B 0.0148(15) 0.0253(17) 0.0287(19) -0.0042(16) -0.0027(15) -0.0016(12)
N3B 0.0191(16) 0.0210(18) 0.0193(18) -0.0040(14) 0.0015(13) 0.0014(13)
N4B 0.0160(16) 0.0254(18) 0.0218(18) -0.0067(14) -0.0006(13) 0.0008(13)
N5B 0.0140(16) 0.042(2) 0.0207(19) 0.0008(16) 0.0017(14) 0.0044(14)
N6B 0.032(2) 0.0224(18) 0.0237(19) -0.0050(15) 0.0025(15) -0.0050(15)
C1B 0.019(2) 0.032(2) 0.036(3) -0.015(2) -0.0030(19) -0.0034(18)
C2B 0.018(2) 0.034(2) 0.033(3) -0.007(2) -0.0040(17) -0.0017(18)
C3B 0.0140(19) 0.024(2) 0.030(2) 0.0073(18) 0.0034(16) -0.0014(15)
C4B 0.028(2) 0.073(4) 0.008(2) 0.003(2) 0.0072(19) 0.011(2)
C5B 0.032(3) 0.085(4) 0.024(3) 0.005(3) -0.001(2) 0.007(3)
C6B 0.032(3) 0.153(8) 0.034(3) 0.020(4) 0.005(2) -0.010(4)
C7B 0.069(4) 0.074(4) 0.037(3) -0.016(3) -0.008(3) 0.046(3)
C8B 0.025(2) 0.032(2) 0.015(2) -0.0040(18) -0.0046(16) 0.0057(17)
C9B 0.025(2) 0.025(2) 0.024(2) -0.003(2) 0.0002(17) -0.0047(17)
C10B 0.0136(17) 0.0212(18) 0.023(2) 0.0022(17) -0.0012(16) 0.0034(14)
C11B 0.038(3) 0.019(2) 0.035(3) -0.0100(19) -0.009(2) 0.0041(18)
C12B 0.081(4) 0.031(3) 0.031(3) -0.010(2) -0.005(3) 0.003(3)
C13B 0.067(4) 0.019(2) 0.044(3) -0.004(2) 0.009(3) 0.003(2)
C14B 0.039(3) 0.068(4) 0.059(4) -0.035(3) -0.012(3) 0.008(3)
C15B 0.022(2) 0.025(2) 0.027(2) -0.0098(17) 0.0014(17) 0.0049(17)
C16B 0.0157(18) 0.024(2) 0.026(2) -0.0075(18) 0.0006(16) -0.0017(16)
C17B 0.026(2) 0.024(2) 0.023(2) -0.0025(17) -0.0016(17) 0.0061(17)
C18B 0.024(2) 0.048(3) 0.030(3) -0.012(2) -0.0013(19) -0.001(2)
C19B 0.031(3) 0.036(3) 0.033(3) 0.003(2) 0.003(2) 0.0035(19)

loop_
_atom_type_symbol
_atom_type_description
_atom_type_scat_dispersion_real
_atom_type_scat_dispersion_imag
_atom_type_scat_source
C C 0.0033 0.0016 'International Tables Vol C Tables 4.2.6.8 and 6.1.1.4'
H H 0.0000 0.0000 'International Tables Vol C Tables 4.2.6.8 and 6.1.1.4'
N N 0.0061 0.0033 'International Tables Vol C Tables 4.2.6.8 and 6.1.1.4'
O O 0.0106 0.0060 'International Tables Vol C Tables 4.2.6.8 and 6.1.1.4'
K K 0.2009 0.2494 'International Tables Vol C Tables 4.2.6.8 and 6.1.1.4'
Co Co 0.3494 0.9721 'International Tables Vol C Tables 4.2.6.8 and 6.1.1.4'

loop_
_geom_angle_atom_site_label_1
_geom_angle_atom_site_label_2
_geom_angle_atom_site_label_3
_geom_angle
_geom_angle_site_symmetry_1
_geom_angle_site_symmetry_3
O1A K1 O2B 104.90(10) 3_465 3_465
O1A K1 O3B 102.87(11) 3_465 3_455
O2B K1 O3B 106.13(11) 3_465 3_455
O1A K1 O2A 133.70(11) 3_465 .
O2B K1 O2A 80.14(9) 3_465 .
O3B K1 O2A 120.16(10) 3_455 .
O1A K1 C10A 133.61(11) 3_465 .
O1B K2 O2A 106.57(10) . 1_545
O1B K2 O3A 101.48(10) . .
O2A K2 O3A 106.58(11) 1_545 .
O1B K2 O2B 135.08(10) . 3_455
O2A K2 O2B 80.22(9) 1_545 3_455
O3A K2 O2B 119.39(10) . 3_455
N2A Co1A N4A 125.14(14) . .
N2A Co1A N3A 119.04(15) . .
N4A Co1A N3A 114.56(14) . .
N2A Co1A N1A 86.84(14) . .
N4A Co1A N1A 85.92(14) . .
N3A Co1A N1A 86.01(14) . .
C3A O1A K1 155.4(3) . 3_565
C10A O2A K2 145.2(3) . 1_565
C10A O2A K1 108.4(2) . .
K2 O2A K1 99.68(10) 1_565 .
C16A O3A K2 123.9(3) . .
C1A N1A C8A 113.1(3) . .
C1A N1A C15A 113.4(3) . .
C8A N1A C15A 113.7(3) . .
C1A N1A Co1A 104.4(3) . .
C8A N1A Co1A 104.8(2) . .
C15A N1A Co1A 106.3(3) . .
C3A N2A C2A 115.8(3) . .
C3A N2A Co1A 128.3(3) . .
C2A N2A Co1A 111.3(3) . .
C10A N3A C9A 116.8(3) . .
C10A N3A Co1A 127.0(3) . .
C9A N3A Co1A 111.2(3) . .
C16A N4A C17A 117.2(3) . .
C16A N4A Co1A 115.8(3) . .
C17A N4A Co1A 126.7(3) . .
C3A N5A C4A 124.6(4) . .
C3A N5A H5A 117.7 . .
C4A N5A H5A 117.7 . .
C10A N6A C11A 126.8(4) . .
C10A N6A H6A 116.6 . .
C11A N6A H6A 116.6 . .
N1A C1A C2A 110.8(3) . .
N1A C1A H1AA 109.5 . .
C2A C1A H1AA 109.5 . .
N1A C1A H1AB 109.5 . .
C2A C1A H1AB 109.5 . .
H1AA C1A H1AB 108.1 . .
N2A C2A C1A 108.1(3) . .
N2A C2A H2AA 110.1 . .
C1A C2A H2AA 110.1 . .
N2A C2A H2AB 110.1 . .
C1A C2A H2AB 110.1 . .
H2AA C2A H2AB 108.4 . .
O1A C3A N2A 125.1(4) . .
O1A C3A N5A 121.2(4) . .
N2A C3A N5A 113.6(4) . .
N5A C4A C5A 106.1(4) . .
N5A C4A C6A 112.1(5) . .
C5A C4A C6A 110.1(5) . .
N5A C4A C7A 108.0(5) . .
C5A C4A C7A 109.9(5) . .
C6A C4A C7A 110.5(6) . .
C4A C5A H5AA 109.5 . .
C4A C5A H5AB 109.5 . .
H5AA C5A H5AB 109.5 . .
C4A C5A H5AC 109.5 . .
H5AA C5A H5AC 109.5 . .
H5AB C5A H5AC 109.5 . .
C4A C6A H6AA 109.5 . .
C4A C6A H6AB 109.5 . .
H6AA C6A H6AB 109.5 . .
C4A C6A H6AC 109.5 . .
H6AA C6A H6AC 109.5 . .
H6AB C6A H6AC 109.5 . .
C4A C7A H7AA 109.5 . .
C4A C7A H7AB 109.5 . .
H7AA C7A H7AB 109.5 . .
C4A C7A H7AC 109.5 . .
H7AA C7A H7AC 109.5 . .
H7AB C7A H7AC 109.5 . .
N1A C8A C9A 109.4(4) . .
N1A C8A H8AA 109.8 . .
C9A C8A H8AA 109.8 . .
N1A C8A H8AB 109.8 . .
C9A C8A H8AB 109.8 . .
H8AA C8A H8AB 108.2 . .
N3A C9A C8A 107.5(3) . .
N3A C9A H9AA 110.2 . .
C8A C9A H9AA 110.2 . .
N3A C9A H9AB 110.2 . .
C8A C9A H9AB 110.2 . .
H9AA C9A H9AB 108.5 . .
O2A C10A N3A 125.6(4) . .
O2A C10A N6A 120.4(4) . .
N3A C10A N6A 114.0(3) . .
N6A C11A C12A 105.6(4) . .
N6A C11A C13A 111.3(4) . .
C12A C11A C13A 109.9(4) . .
N6A C11A C14A 108.8(4) . .
C12A C11A C14A 109.1(5) . .
C13A C11A C14A 111.8(5) . .
C11A C12A H12A 109.5 . .
C11A C12A H12B 109.5 . .
H12A C12A H12B 109.5 . .
C11A C12A H12C 109.5 . .
H12A C12A H12C 109.5 . .
H12B C12A H12C 109.5 . .
C11A C13A H13A 109.5 . .
C11A C13A H13B 109.5 . .
H13A C13A H13B 109.5 . .
C11A C13A H13C 109.5 . .
H13A C13A H13C 109.5 . .
H13B C13A H13C 109.5 . .
C11A C14A H14A 109.5 . .
C11A C14A H14B 109.5 . .
H14A C14A H14B 109.5 . .
C11A C14A H14C 109.5 . .
H14A C14A H14C 109.5 . .
H14B C14A H14C 109.5 . .
N1A C15A C16A 114.4(3) . .
N1A C15A H15A 108.7 . .
C16A C15A H15A 108.7 . .
N1A C15A H15B 108.7 . .
C16A C15A H15B 108.7 . .
H15A C15A H15B 107.6 . .
O3A C16A N4A 126.9(4) . .
O3A C16A C15A 117.2(4) . .
N4A C16A C15A 115.8(3) . .
N4A C17A C18A 110.6(4) . .
N4A C17A C19A 108.6(3) . .
C18A C17A C19A 110.8(4) . .
N4A C17A H17A 109.0 . .
C18A C17A H17A 109.0 . .
C19A C17A H17A 109.0 . .
C17A C18A H18A 109.5 . .
C17A C18A H18B 109.5 . .
H18A C18A H18B 109.5 . .
C17A C18A H18C 109.5 . .
H18A C18A H18C 109.5 . .
H18B C18A H18C 109.5 . .
C17A C19A H19A 109.5 . .
C17A C19A H19B 109.5 . .
H19A C19A H19B 109.5 . .
C17A C19A H19C 109.5 . .
H19A C19A H19C 109.5 . .
H19B C19A H19C 109.5 . .
N3B Co1B N4B 114.69(14) . .
N3B Co1B N2B 118.84(15) . .
N4B Co1B N2B 125.28(14) . .
N3B Co1B N1B 85.87(14) . .
N4B Co1B N1B 85.85(13) . .
N2B Co1B N1B 87.32(14) . .
C3B O1B K2 152.9(3) . .
C10B O2B K1 145.2(3) . 3_565
C10B O2B K2 108.4(2) . 3
K1 O2B K2 99.95(10) 3_565 3
C16B O3B K1 126.0(3) . 3
C8B N1B C15B 114.1(3) . .
C8B N1B C1B 114.1(3) . .
C15B N1B C1B 113.1(3) . .
C8B N1B Co1B 104.5(2) . .
C15B N1B Co1B 106.5(3) . .
C1B N1B Co1B 103.2(3) . .
C3B N2B C2B 116.1(3) . .
C3B N2B Co1B 127.5(3) . .
C2B N2B Co1B 110.3(3) . .
C10B N3B C9B 116.8(3) . .
C10B N3B Co1B 127.0(3) . .
C9B N3B Co1B 111.8(3) . .
C16B N4B C17B 117.7(3) . .
C16B N4B Co1B 114.8(3) . .
C17B N4B Co1B 127.2(3) . .
C3B N5B C4B 124.0(3) . .
C3B N5B H5B 118.0 . .
C4B N5B H5B 118.0 . .
C10B N6B C11B 125.1(4) . .
C10B N6B H6B 117.4 . .
C11B N6B H6B 117.4 . .
N1B C1B C2B 109.8(3) . .
N1B C1B H1BA 109.7 . .
C2B C1B H1BA 109.7 . .
N1B C1B H1BB 109.7 . .
C2B C1B H1BB 109.7 . .
H1BA C1B H1BB 108.2 . .
N2B C2B C1B 109.1(3) . .
N2B C2B H2BA 109.9 . .
C1B C2B H2BA 109.9 . .
N2B C2B H2BB 109.9 . .
C1B C2B H2BB 109.9 . .
H2BA C2B H2BB 108.3 . .
O1B C3B N2B 124.6(4) . .
O1B C3B N5B 120.7(4) . .
N2B C3B N5B 114.7(4) . .
N5B C4B C7B 110.0(4) . .
N5B C4B C6B 110.4(5) . .
C7B C4B C6B 112.4(5) . .
N5B C4B C5B 105.5(4) . .
C7B C4B C5B 109.5(5) . .
C6B C4B C5B 108.8(5) . .
C4B C5B H5BB 109.5 . .
C4B C5B H5BC 109.5 . .
H5BB C5B H5BC 109.5 . .
C4B C5B H5BD 109.5 . .
H5BB C5B H5BD 109.5 . .
H5BC C5B H5BD 109.5 . .
C4B C6B H6BB 109.5 . .
C4B C6B H6BC 109.5 . .
H6BB C6B H6BC 109.5 . .
C4B C6B H6BD 109.5 . .
H6BB C6B H6BD 109.5 . .
H6BC C6B H6BD 109.5 . .
C4B C7B H7BA 109.5 . .
C4B C7B H7BB 109.5 . .
H7BA C7B H7BB 109.5 . .
C4B C7B H7BC 109.5 . .
H7BA C7B H7BC 109.5 . .
H7BB C7B H7BC 109.5 . .
N1B C8B C9B 110.5(3) . .
N1B C8B H8BA 109.5 . .
C9B C8B H8BA 109.5 . .
N1B C8B H8BB 109.5 . .
C9B C8B H8BB 109.5 . .
H8BA C8B H8BB 108.1 . .
N3B C9B C8B 107.6(3) . .
N3B C9B H9BA 110.2 . .
C8B C9B H9BA 110.2 . .
N3B C9B H9BB 110.2 . .
C8B C9B H9BB 110.2 . .
H9BA C9B H9BB 108.5 . .
O2B C10B N3B 124.9(4) . .
O2B C10B N6B 120.7(4) . .
N3B C10B N6B 114.3(3) . .
N6B C11B C14B 112.1(4) . .
N6B C11B C12B 105.2(4) . .
C14B C11B C12B 109.4(5) . .
N6B C11B C13B 110.9(4) . .
C14B C11B C13B 111.1(5) . .
C12B C11B C13B 107.8(4) . .
C11B C12B H12D 109.5 . .
C11B C12B H12E 109.5 . .
H12D C12B H12E 109.5 . .
C11B C12B H12F 109.5 . .
H12D C12B H12F 109.5 . .
H12E C12B H12F 109.5 . .
C11B C13B H13D 109.5 . .
C11B C13B H13E 109.5 . .
H13D C13B H13E 109.5 . .
C11B C13B H13F 109.5 . .
H13D C13B H13F 109.5 . .
H13E C13B H13F 109.5 . .
C11B C14B H14D 109.5 . .
C11B C14B H14E 109.5 . .
H14D C14B H14E 109.5 . .
C11B C14B H14F 109.5 . .
H14D C14B H14F 109.5 . .
H14E C14B H14F 109.5 . .
N1B C15B C16B 114.0(3) . .
N1B C15B H15C 108.8 . .
C16B C15B H15C 108.8 . .
N1B C15B H15D 108.8 . .
C16B C15B H15D 108.8 . .
H15C C15B H15D 107.6 . .
O3B C16B N4B 126.1(4) . .
O3B C16B C15B 116.8(4) . .
N4B C16B C15B 117.1(4) . .
N4B C17B C19B 108.4(3) . .
N4B C17B C18B 109.6(4) . .
C19B C17B C18B 110.6(4) . .
N4B C17B H17B 109.4 . .
C19B C17B H17B 109.4 . .
C18B C17B H17B 109.4 . .
C17B C18B H18D 109.5 . .
C17B C18B H18E 109.5 . .
H18D C18B H18E 109.5 . .
C17B C18B H18F 109.5 . .
H18D C18B H18F 109.5 . .
H18E C18B H18F 109.5 . .
C17B C19B H19D 109.5 . .
C17B C19B H19E 109.5 . .
H19D C19B H19E 109.5 . .
C17B C19B H19F 109.5 . .
H19D C19B H19F 109.5 . .
H19E C19B H19F 109.5 . .

loop_
_geom_bond_atom_site_label_1
_geom_bond_atom_site_label_2
_geom_bond_distance
_geom_bond_site_symmetry_2
K1 O1A 2.551(3) 3_465
K1 O2B 2.576(3) 3_465
K1 O3B 2.607(3) 3_455
K1 O2A 2.684(3) .
K2 O1B 2.556(3) .
K2 O2A 2.579(3) 1_545
K2 O3A 2.611(3) .
K2 O2B 2.676(3) 3_455
Co1A N2A 1.939(3) .
Co1A N4A 1.941(4) .
Co1A N3A 1.946(3) .
Co1A N1A 2.073(4) .
O1A C3A 1.247(5) .
O1A K1 2.551(3) 3_565
O2A C10A 1.253(5) .
O2A K2 2.579(3) 1_565
O3A C16A 1.248(5) .
N1A C1A 1.471(5) .
N1A C8A 1.481(6) .
N1A C15A 1.482(5) .
N2A C3A 1.336(5) .
N2A C2A 1.467(6) .
N3A C10A 1.344(5) .
N3A C9A 1.473(5) .
N4A C16A 1.330(5) .
N4A C17A 1.479(6) .
N5A C3A 1.385(6) .
N5A C4A 1.488(6) .
N5A H5A 0.8800 .
N6A C10A 1.371(5) .
N6A C11A 1.479(5) .
N6A H6A 0.8800 .
C1A C2A 1.538(6) .
C1A H1AA 0.9900 .
C1A H1AB 0.9900 .
C2A H2AA 0.9900 .
C2A H2AB 0.9900 .
C4A C5A 1.508(7) .
C4A C6A 1.515(8) .
C4A C7A 1.527(9) .
C5A H5AA 0.9800 .
C5A H5AB 0.9800 .
C5A H5AC 0.9800 .
C6A H6AA 0.9800 .
C6A H6AB 0.9800 .
C6A H6AC 0.9800 .
C7A H7AA 0.9800 .
C7A H7AB 0.9800 .
C7A H7AC 0.9800 .
C8A C9A 1.528(6) .
C8A H8AA 0.9900 .
C8A H8AB 0.9900 .
C9A H9AA 0.9900 .
C9A H9AB 0.9900 .
C11A C12A 1.521(7) .
C11A C13A 1.521(7) .
C11A C14A 1.539(8) .
C12A H12A 0.9800 .
C12A H12B 0.9800 .
C12A H12C 0.9800 .
C13A H13A 0.9800 .
C13A H13B 0.9800 .
C13A H13C 0.9800 .
C14A H14A 0.9800 .
C14A H14B 0.9800 .
C14A H14C 0.9800 .
C15A C16A 1.531(6) .
C15A H15A 0.9900 .
C15A H15B 0.9900 .
C17A C18A 1.506(6) .
C17A C19A 1.512(7) .
C17A H17A 1.0000 .
C18A H18A 0.9800 .
C18A H18B 0.9800 .
C18A H18C 0.9800 .
C19A H19A 0.9800 .
C19A H19B 0.9800 .
C19A H19C 0.9800 .
Co1B N3B 1.945(3) .
Co1B N4B 1.947(3) .
Co1B N2B 1.950(3) .
Co1B N1B 2.073(4) .
O1B C3B 1.259(5) .
O2B C10B 1.266(5) .
O2B K1 2.576(3) 3_565
O2B K2 2.676(3) 3
O3B C16B 1.263(5) .
O3B K1 2.607(3) 3
N1B C8B 1.477(6) .
N1B C15B 1.487(5) .
N1B C1B 1.497(5) .
N2B C3B 1.338(6) .
N2B C2B 1.455(6) .
N3B C10B 1.331(5) .
N3B C9B 1.470(6) .
N4B C16B 1.340(5) .
N4B C17B 1.471(5) .
N5B C3B 1.385(6) .
N5B C4B 1.479(6) .
N5B H5B 0.8800 .
N6B C10B 1.381(5) .
N6B C11B 1.468(5) .
N6B H6B 0.8800 .
C1B C2B 1.529(6) .
C1B H1BA 0.9900 .
C1B H1BB 0.9900 .
C2B H2BA 0.9900 .
C2B H2BB 0.9900 .
C4B C7B 1.499(8) .
C4B C6B 1.527(8) .
C4B C5B 1.549(7) .
C5B H5BB 0.9800 .
C5B H5BC 0.9800 .
C5B H5BD 0.9800 .
C6B H6BB 0.9800 .
C6B H6BC 0.9800 .
C6B H6BD 0.9800 .
C7B H7BA 0.9800 .
C7B H7BB 0.9800 .
C7B H7BC 0.9800 .
C8B C9B 1.518(6) .
C8B H8BA 0.9900 .
C8B H8BB 0.9900 .
C9B H9BA 0.9900 .
C9B H9BB 0.9900 .
C10B K2 3.302(4) 3
C11B C14B 1.505(7) .
C11B C12B 1.526(8) .
C11B C13B 1.549(7) .
C12B H12D 0.9800 .
C12B H12E 0.9800 .
C12B H12F 0.9800 .
C13B H13D 0.9800 .
C13B H13E 0.9800 .
C13B H13F 0.9800 .
C14B H14D 0.9800 .
C14B H14E 0.9800 .
C14B H14F 0.9800 .
C15B C16B 1.511(6) .
C15B H15C 0.9900 .
C15B H15D 0.9900 .
C16B K1 3.502(4) 3
C17B C19B 1.522(6) .
C17B C18B 1.541(6) .
C17B H17B 1.0000 .
C18B H18D 0.9800 .
C18B H18E 0.9800 .
C18B H18F 0.9800 .
C19B H19D 0.9800 .
C19B H19E 0.9800 .
C19B H19F 0.9800 .

loop_
_geom_torsion_atom_site_label_1
_geom_torsion_atom_site_label_2
_geom_torsion_atom_site_label_3
_geom_torsion_atom_site_label_4
_geom_torsion
_geom_torsion_site_symmetry_1
_geom_torsion_site_symmetry_4
O1A K1 O2A C10A -100.0(3) 3_465 .
O2B K1 O2A C10A 158.7(3) 3_465 .
O3B K1 O2A C10A 55.7(3) 3_455 .
O1A K1 O2A K2 100.82(15) 3_465 1_565
O2B K1 O2A K2 -0.42(12) 3_465 1_565
O3B K1 O2A K2 -103.44(12) 3_455 1_565
O1B K2 O3A C16A 2.9(3) . .
O2A K2 O3A C16A -108.5(3) 1_545 .
O2B K2 O3A C16A 163.6(3) 3_455 .
N2A Co1A N1A C1A -16.2(3) . .
N4A Co1A N1A C1A 109.4(3) . .
N3A Co1A N1A C1A -135.6(3) . .
N2A Co1A N1A C8A 102.9(2) . .
N4A Co1A N1A C8A -131.5(2) . .
N3A Co1A N1A C8A -16.5(2) . .
N2A Co1A N1A C15A -136.4(3) . .
N4A Co1A N1A C15A -10.8(3) . .
N3A Co1A N1A C15A 104.2(3) . .
N4A Co1A N2A C3A 112.9(4) . .
N3A Co1A N2A C3A -80.7(4) . .
N1A Co1A N2A C3A -164.3(4) . .
N4A Co1A N2A C2A -92.5(3) . .
N3A Co1A N2A C2A 73.9(3) . .
N1A Co1A N2A C2A -9.8(3) . .
N2A Co1A N3A C10A 111.1(3) . .
N4A Co1A N3A C10A -81.1(3) . .
N1A Co1A N3A C10A -164.8(3) . .
N2A Co1A N3A C9A -95.1(3) . .
N4A Co1A N3A C9A 72.7(3) . .
N1A Co1A N3A C9A -11.0(3) . .
N2A Co1A N4A C16A 89.3(3) . .
N3A Co1A N4A C16A -77.6(3) . .
N1A Co1A N4A C16A 6.1(3) . .
N2A Co1A N4A C17A -97.1(3) . .
N3A Co1A N4A C17A 95.9(3) . .
N1A Co1A N4A C17A 179.6(3) . .
C8A N1A C1A C2A -75.1(5) . .
C15A N1A C1A C2A 153.6(4) . .
Co1A N1A C1A C2A 38.3(4) . .
C3A N2A C2A C1A -169.1(4) . .
Co1A N2A C2A C1A 32.8(4) . .
N1A C1A C2A N2A -48.4(5) . .
K1 O1A C3A N2A 25.8(9) 3_565 .
K1 O1A C3A N5A -157.7(5) 3_565 .
C2A N2A C3A O1A -4.6(6) . .
Co1A N2A C3A O1A 149.0(3) . .
C2A N2A C3A N5A 178.7(4) . .
Co1A N2A C3A N5A -27.7(5) . .
C4A N5A C3A O1A 13.7(7) . .
C4A N5A C3A N2A -169.4(4) . .
C3A N5A C4A C5A 171.8(5) . .
C3A N5A C4A C6A 51.6(7) . .
C3A N5A C4A C7A -70.4(6) . .
C1A N1A C8A C9A 153.2(3) . .
C15A N1A C8A C9A -75.6(4) . .
Co1A N1A C8A C9A 40.1(3) . .
C10A N3A C9A C8A -167.7(3) . .
Co1A N3A C9A C8A 35.6(4) . .
N1A C8A C9A N3A -50.9(4) . .
K2 O2A C10A N3A 75.0(6) 1_565 .
K1 O2A C10A N3A -67.1(4) . .
K2 O2A C10A N6A -105.1(5) 1_565 .
K1 O2A C10A N6A 112.9(3) . .
C9A N3A C10A O2A -2.9(6) . .
Co1A N3A C10A O2A 149.6(3) . .
C9A N3A C10A N6A 177.1(3) . .
Co1A N3A C10A N6A -30.3(5) . .
C11A N6A C10A O2A 2.9(6) . .
C11A N6A C10A N3A -177.1(4) . .
C10A N6A C11A C12A -177.0(4) . .
C10A N6A C11A C13A 63.7(6) . .
C10A N6A C11A C14A -60.0(6) . .
C1A N1A C15A C16A -100.4(4) . .
C8A N1A C15A C16A 128.6(4) . .
Co1A N1A C15A C16A 13.8(4) . .
K2 O3A C16A N4A 142.3(3) . .
K2 O3A C16A C15A -40.0(5) . .
C17A N4A C16A O3A 4.1(6) . .
Co1A N4A C16A O3A 178.2(3) . .
C17A N4A C16A C15A -173.6(3) . .
Co1A N4A C16A C15A 0.5(4) . .
N1A C15A C16A O3A 171.7(3) . .
N1A C15A C16A N4A -10.4(5) . .
C16A N4A C17A C18A 89.3(5) . .
Co1A N4A C17A C18A -84.2(4) . .
C16A N4A C17A C19A -149.0(4) . .
Co1A N4A C17A C19A 37.6(5) . .
O2A K2 O1B C3B -4.5(6) 1_545 .
O3A K2 O1B C3B -115.9(6) . .
O2B K2 O1B C3B 88.2(6) 3_455 .
C10B K2 O1B C3B 118.1(6) 3_455 .
C16A K2 O1B C3B -115.0(6) . .
K1 K2 O1B C3B 33.9(6) 1_545 .
N3B Co1B N1B C8B -17.2(2) . .
N4B Co1B N1B C8B -132.3(2) . .
N2B Co1B N1B C8B 102.0(2) . .
N3B Co1B N1B C15B 103.9(3) . .
N4B Co1B N1B C15B -11.3(3) . .
N2B Co1B N1B C15B -136.9(3) . .
N3B Co1B N1B C1B -136.8(3) . .
N4B Co1B N1B C1B 108.1(3) . .
N2B Co1B N1B C1B -17.6(3) . .
N3B Co1B N2B C3B -76.1(4) . .
N4B Co1B N2B C3B 117.1(4) . .
N1B Co1B N2B C3B -159.9(4) . .
N3B Co1B N2B C2B 74.8(3) . .
N4B Co1B N2B C2B -92.0(3) . .
N1B Co1B N2B C2B -9.0(3) . .
N4B Co1B N3B C10B -81.5(3) . .
N2B Co1B N3B C10B 110.4(3) . .
N1B Co1B N3B C10B -165.0(3) . .
N4B Co1B N3B C9B 74.3(3) . .
N2B Co1B N3B C9B -93.9(3) . .
N1B Co1B N3B C9B -9.2(3) . .
N3B Co1B N4B C16B -76.6(3) . .
N2B Co1B N4B C16B 90.7(3) . .
N1B Co1B N4B C16B 6.9(3) . .
N3B Co1B N4B C17B 96.9(3) . .
N2B Co1B N4B C17B -95.8(4) . .
N1B Co1B N4B C17B -179.6(3) . .
C8B N1B C1B C2B -72.8(5) . .
C15B N1B C1B C2B 154.8(4) . .
Co1B N1B C1B C2B 40.0(4) . .
C3B N2B C2B C1B -171.7(4) . .
Co1B N2B C2B C1B 33.7(4) . .
N1B C1B C2B N2B -50.7(5) . .
K2 O1B C3B N2B 32.2(9) . .
K2 O1B C3B N5B -149.0(5) . .
C2B N2B C3B O1B -2.8(6) . .
Co1B N2B C3B O1B 146.7(3) . .
C2B N2B C3B N5B 178.3(4) . .
Co1B N2B C3B N5B -32.2(5) . .
C4B N5B C3B O1B 7.5(7) . .
C4B N5B C3B N2B -173.5(4) . .
C3B N5B C4B C7B -71.6(6) . .
C3B N5B C4B C6B 53.0(6) . .
C3B N5B C4B C5B 170.4(4) . .
C15B N1B C8B C9B -75.9(4) . .
C1B N1B C8B C9B 152.0(3) . .
Co1B N1B C8B C9B 40.0(4) . .
C10B N3B C9B C8B -168.4(3) . .
Co1B N3B C9B C8B 33.1(4) . .
N1B C8B C9B N3B -49.4(4) . .
K1 O2B C10B N3B 75.1(6) 3_565 .
K2 O2B C10B N3B -67.9(4) 3 .
K1 O2B C10B N6B -107.2(5) 3_565 .
K2 O2B C10B N6B 109.8(3) 3 .
C9B N3B C10B O2B -4.2(6) . .
Co1B N3B C10B O2B 150.6(3) . .
C9B N3B C10B N6B 178.0(3) . .
Co1B N3B C10B N6B -27.2(5) . .
C11B N6B C10B O2B 4.6(6) . .
C11B N6B C10B N3B -177.5(4) . .
C10B N6B C11B C14B -59.3(6) . .
C10B N6B C11B C12B -178.1(4) . .
C10B N6B C11B C13B 65.6(6) . .
C8B N1B C15B C16B 128.6(4) . .
C1B N1B C15B C16B -99.0(4) . .
Co1B N1B C15B C16B 13.8(4) . .
K1 O3B C16B N4B 142.2(3) 3 .
K1 O3B C16B C15B -39.0(5) 3 .
C17B N4B C16B O3B 4.2(6) . .
Co1B N4B C16B O3B 178.4(3) . .
C17B N4B C16B C15B -174.6(4) . .
Co1B N4B C16B C15B -0.4(5) . .
N1B C15B C16B O3B 171.4(3) . .
N1B C15B C16B N4B -9.7(5) . .
C16B N4B C17B C19B -148.3(4) . .
Co1B N4B C17B C19B 38.3(5) . .
C16B N4B C17B C18B 90.9(4) . .
Co1B N4B C17B C18B -82.5(4) . .
